data_4088981
loop_
_publ_author_name
'\<Skoch, Karel'
'C\'isa\<rov\'a, Ivana'
'\<St\<epni\<cka, Petr'

_publ_section_title
;
 Synthesis of a Polar Phosphinoferrocene Amidosulfonate Ligand and Its
 Application in Pd-Catalyzed Cross-Coupling Reactions of Aromatic Boronic
 Acids and Acyl Chlorides in an Aqueous Medium
;
_journal_issue 19
_journal_name_full Organometallics
_journal_page_first 3378
_journal_paper_doi 10.1021/acs.organomet.6b00600
_journal_volume 35
_journal_year 2016
_chemical_formula_moiety 'C23 H23 Fe N P, C8 H5 O4'
_chemical_formula_sum 'C31 H28 Fe N O4 P'
_chemical_formula_weight 565.36
_space_group_crystal_system triclinic
_space_group_IT_number 2
_space_group_name_Hall '-P 1'
_space_group_name_H-M_alt 'P -1'
_atom_sites_solution_hydrogens mixed
_atom_sites_solution_primary direct
_atom_sites_solution_secondary difmap
_audit_creation_method SHELXL-97
_cell_angle_alpha 81.4675(7)
_cell_angle_beta 75.3722(7)
_cell_angle_gamma 64.0570(7)
_cell_formula_units_Z 2
_cell_length_a 9.9841(2)
_cell_length_b 11.0287(2)
_cell_length_c 13.6068(3)
_cell_measurement_reflns_used 9981
_cell_measurement_temperature 150(2)
_cell_measurement_theta_max 27.56
_cell_measurement_theta_min 2.50
_cell_volume 1302.38(5)
_computing_cell_refinement 'SAINT V8.34A (Bruker AXS Inc., 2013)'
_computing_data_collection 'Bruker Instrument Service v2014.11.0.1'
_computing_data_reduction 'SAINT V8.34A (Bruker AXS Inc., 2013)'
_computing_molecular_graphics 'PLATON (Spek, 2003)'
_computing_publication_material 'PLATON (Spek, 2003)'
_computing_structure_refinement 'SHELXL-97 (Sheldrick, 1997)'
_computing_structure_solution 'SHELXS-97 (Sheldrick, 1990)'
_diffrn_ambient_temperature 150(2)
_diffrn_measured_fraction_theta_full 0.999
_diffrn_measured_fraction_theta_max 0.999
_diffrn_measurement_device_type 'Bruker APEX-II CCD'
_diffrn_measurement_method '\f and \w scans'
_diffrn_radiation_monochromator graphite
_diffrn_radiation_source 'fine-focus sealed tube'
_diffrn_radiation_type MoK\a
_diffrn_radiation_wavelength 0.71073
_diffrn_reflns_av_R_equivalents 0.0167
_diffrn_reflns_av_sigmaI/netI 0.0175
_diffrn_reflns_limit_h_max 12
_diffrn_reflns_limit_h_min -12
_diffrn_reflns_limit_k_max 14
_diffrn_reflns_limit_k_min -14
_diffrn_reflns_limit_l_max 17
_diffrn_reflns_limit_l_min -17
_diffrn_reflns_number 19589
_diffrn_reflns_theta_full 27.50
_diffrn_reflns_theta_max 27.50
_diffrn_reflns_theta_min 1.55
_exptl_absorpt_coefficient_mu 0.679
_exptl_absorpt_correction_T_max 0.882
_exptl_absorpt_correction_T_min 0.768
_exptl_absorpt_correction_type multi-scan
_exptl_absorpt_process_details 'SADABS V2014/5 (Bruker AXS Inc.)'
_exptl_crystal_colour orange
_exptl_crystal_density_diffrn 1.442
_exptl_crystal_density_method 'not measured'
_exptl_crystal_description prism
_exptl_crystal_F_000 588
_exptl_crystal_size_max 0.41
_exptl_crystal_size_mid 0.39
_exptl_crystal_size_min 0.19
_refine_diff_density_max 0.378
_refine_diff_density_min -0.256
_refine_diff_density_rms 0.047
_refine_ls_extinction_method none
_refine_ls_goodness_of_fit_ref 1.083
_refine_ls_hydrogen_treatment constr
_refine_ls_matrix_type full
_refine_ls_number_parameters 343
_refine_ls_number_reflns 5972
_refine_ls_number_restraints 0
_refine_ls_restrained_S_all 1.083
_refine_ls_R_factor_all 0.0309
_refine_ls_R_factor_gt 0.0274
_refine_ls_shift/su_max 0.001
_refine_ls_shift/su_mean 0.000
_refine_ls_structure_factor_coef Fsqd
_refine_ls_weighting_details 'calc w=1/[\s^2^(Fo^2^)+(0.0329P)^2^+0.5796P] where P=(Fo^2^+2Fc^2^)/3'
_refine_ls_weighting_scheme calc
_refine_ls_wR_factor_gt 0.0706
_refine_ls_wR_factor_ref 0.0728
_reflns_number_gt 5405
_reflns_number_total 5972
_reflns_threshold_expression >2sigma(I)
_cod_data_source_file om6b00600_si_002.cif
_cod_data_source_block ks436
_cod_depositor_comments
;
The following automatic conversions were performed:

data name '_atom_site_symetry_multiplicity' was replaced with
'_atom_site_symmetry_multiplicity' as specified in the replacement
file
'/home/saulius/struct/COD-crude-data/automatic-downloads/DataCite-retrospective/ACS/depositions/lib/lists/replacement-tags.lst'.

Automatic conversion script
Id: cif_correct_tags 6909 2019-04-08 15:41:33Z antanas 
;
_cod_database_code 4088981

loop_
_symmetry_equiv_pos_as_xyz
'x, y, z'
'-x, -y, -z'

loop_
_atom_site_label
_atom_site_type_symbol
_atom_site_fract_x
_atom_site_fract_y
_atom_site_fract_z
_atom_site_U_iso_or_equiv
_atom_site_adp_type
_atom_site_occupancy
_atom_site_symmetry_multiplicity
_atom_site_calc_flag
_atom_site_refinement_flags
Fe1 Fe -0.07139(2) 0.349431(18) 0.291186(14) 0.01969(6) Uani 1 1 d .
P1 P 0.21911(4) 0.42324(3) 0.14790(3) 0.02027(8) Uani 1 1 d .
N1 N 0.08668(13) 0.09587(11) 0.55973(8) 0.0193(2) Uani 1 1 d .
H1N H 0.1241 0.1023 0.6149 0.023 Uiso 1 1 d R
H2N H 0.0044 0.0883 0.5830 0.023 Uiso 1 1 d R
H3N H 0.1528 0.0197 0.5254 0.023 Uiso 1 1 d R
C1 C 0.01182(16) 0.20445(13) 0.39886(10) 0.0205(3) Uani 1 1 d .
C2 C 0.10372(16) 0.16400(13) 0.30009(10) 0.0226(3) Uani 1 1 d .
H2 H 0.2094 0.1432 0.2792 0.027 Uiso 1 1 calc R
C3 C 0.01000(18) 0.16023(14) 0.23841(11) 0.0265(3) Uani 1 1 d .
H3 H 0.0420 0.1368 0.1692 0.032 Uiso 1 1 calc R
C4 C -0.13998(18) 0.19763(15) 0.29846(11) 0.0260(3) Uani 1 1 d .
H4 H -0.2257 0.2034 0.2764 0.031 Uiso 1 1 calc R
C5 C -0.13948(16) 0.22497(14) 0.39721(10) 0.0227(3) Uani 1 1 d .
H5 H -0.2248 0.2522 0.4526 0.027 Uiso 1 1 calc R
C6 C 0.02144(16) 0.47747(13) 0.21369(10) 0.0209(3) Uani 1 1 d .
C7 C -0.09334(17) 0.47955(15) 0.16689(11) 0.0263(3) Uani 1 1 d .
H7 H -0.0780 0.4568 0.0991 0.032 Uiso 1 1 calc R
C8 C -0.23352(18) 0.52140(15) 0.23909(13) 0.0320(3) Uani 1 1 d .
H8 H -0.3282 0.5318 0.2279 0.038 Uiso 1 1 calc R
C9 C -0.20762(18) 0.54492(15) 0.33080(12) 0.0314(3) Uani 1 1 d .
H9 H -0.2820 0.5735 0.3918 0.038 Uiso 1 1 calc R
C10 C -0.05098(17) 0.51838(14) 0.31582(11) 0.0249(3) Uani 1 1 d .
H10 H -0.0029 0.5264 0.3650 0.030 Uiso 1 1 calc R
C11 C 0.06235(17) 0.21850(14) 0.48948(10) 0.0227(3) Uani 1 1 d .
H11A H -0.0159 0.2995 0.5260 0.027 Uiso 1 1 calc R
H11B H 0.1584 0.2303 0.4669 0.027 Uiso 1 1 calc R
C12 C 0.30981(15) 0.41532(14) 0.25211(10) 0.0211(3) Uani 1 1 d .
C13 C 0.39280(16) 0.28714(14) 0.29195(11) 0.0248(3) Uani 1 1 d .
H13 H 0.4010 0.2096 0.2640 0.030 Uiso 1 1 calc R
C14 C 0.46363(17) 0.27134(16) 0.37194(11) 0.0292(3) Uani 1 1 d .
H14 H 0.5172 0.1838 0.3996 0.035 Uiso 1 1 calc R
C15 C 0.45553(18) 0.38342(17) 0.41066(11) 0.0320(3) Uani 1 1 d .
H15 H 0.5039 0.3731 0.4651 0.038 Uiso 1 1 calc R
C16 C 0.37721(19) 0.51087(17) 0.37065(12) 0.0338(3) Uani 1 1 d .
H16 H 0.3734 0.5877 0.3970 0.041 Uiso 1 1 calc R
C17 C 0.30397(17) 0.52726(15) 0.29200(11) 0.0276(3) Uani 1 1 d .
H17 H 0.2497 0.6153 0.2653 0.033 Uiso 1 1 calc R
C18 C 0.21213(15) 0.58024(14) 0.07700(10) 0.0203(3) Uani 1 1 d .
C19 C 0.31532(16) 0.56766(16) -0.01618(10) 0.0252(3) Uani 1 1 d .
H19 H 0.3864 0.4805 -0.0387 0.030 Uiso 1 1 calc R
C20 C 0.31501(18) 0.68091(18) -0.07604(11) 0.0324(4) Uani 1 1 d .
H20 H 0.3855 0.6710 -0.1393 0.039 Uiso 1 1 calc R
C21 C 0.21238(19) 0.80808(17) -0.04394(12) 0.0336(4) Uani 1 1 d .
H21 H 0.2126 0.8857 -0.0849 0.040 Uiso 1 1 calc R
C22 C 0.10897(18) 0.82239(16) 0.04821(12) 0.0310(3) Uani 1 1 d .
H22 H 0.0388 0.9099 0.0705 0.037 Uiso 1 1 calc R
C23 C 0.10774(17) 0.70905(15) 0.10807(11) 0.0251(3) Uani 1 1 d .
H23 H 0.0354 0.7194 0.1705 0.030 Uiso 1 1 calc R
O1 O 0.79423(12) 0.89247(12) 0.28114(8) 0.0310(2) Uani 1 1 d .
O2 O 0.59739(12) 0.91377(12) 0.40449(7) 0.0289(2) Uani 1 1 d .
H1O H 0.4929 0.9145 0.4137 0.035 Uiso 1 1 d R
O3 O 0.35081(11) 0.91333(11) 0.43020(7) 0.0263(2) Uani 1 1 d .
O4 O 0.22492(11) 0.84896(11) 0.35295(8) 0.0270(2) Uani 1 1 d .
C31 C 0.59078(15) 0.87385(12) 0.23420(9) 0.0177(2) Uani 1 1 d .
C32 C 0.45039(15) 0.86225(13) 0.25168(10) 0.0183(2) Uani 1 1 d .
C33 C 0.40791(17) 0.83840(15) 0.16832(11) 0.0253(3) Uani 1 1 d .
H33 H 0.3143 0.8303 0.1789 0.030 Uiso 1 1 calc R
C34 C 0.49716(18) 0.82623(17) 0.07140(11) 0.0307(3) Uani 1 1 d .
H34 H 0.4651 0.8096 0.0167 0.037 Uiso 1 1 calc R
C35 C 0.63308(18) 0.83824(16) 0.05431(11) 0.0295(3) Uani 1 1 d .
H35 H 0.6950 0.8305 -0.0122 0.035 Uiso 1 1 calc R
C36 C 0.67811(16) 0.86162(15) 0.13488(10) 0.0233(3) Uani 1 1 d .
H36 H 0.7719 0.8697 0.1225 0.028 Uiso 1 1 calc R
C37 C 0.66612(15) 0.89420(13) 0.31043(10) 0.0203(3) Uani 1 1 d .
C38 C 0.33401(15) 0.87429(13) 0.35138(10) 0.0204(3) Uani 1 1 d .

loop_
_atom_site_aniso_label
_atom_site_aniso_U_11
_atom_site_aniso_U_22
_atom_site_aniso_U_33
_atom_site_aniso_U_23
_atom_site_aniso_U_13
_atom_site_aniso_U_12
Fe1 0.01922(11) 0.01740(10) 0.02182(10) 0.00444(7) -0.00522(7) -0.00824(8)
P1 0.02098(18) 0.01920(17) 0.01918(16) 0.00053(12) -0.00368(13) -0.00781(14)
N1 0.0175(5) 0.0227(6) 0.0196(5) 0.0002(4) -0.0048(4) -0.0101(5)
C1 0.0231(7) 0.0159(6) 0.0242(6) 0.0048(5) -0.0085(5) -0.0095(5)
C2 0.0214(7) 0.0160(6) 0.0279(7) 0.0024(5) -0.0055(5) -0.0066(5)
C3 0.0346(8) 0.0213(7) 0.0254(7) 0.0013(5) -0.0092(6) -0.0125(6)
C4 0.0315(8) 0.0253(7) 0.0293(7) 0.0080(6) -0.0145(6) -0.0176(6)
C5 0.0234(7) 0.0218(7) 0.0252(6) 0.0075(5) -0.0078(5) -0.0127(6)
C6 0.0220(7) 0.0173(6) 0.0230(6) 0.0044(5) -0.0044(5) -0.0096(5)
C7 0.0269(7) 0.0254(7) 0.0278(7) 0.0111(5) -0.0112(6) -0.0128(6)
C8 0.0215(7) 0.0241(7) 0.0453(9) 0.0143(6) -0.0099(6) -0.0084(6)
C9 0.0249(8) 0.0182(7) 0.0391(8) 0.0030(6) 0.0035(6) -0.0050(6)
C10 0.0282(7) 0.0173(6) 0.0264(7) -0.0007(5) -0.0011(6) -0.0097(6)
C11 0.0253(7) 0.0193(6) 0.0272(7) 0.0025(5) -0.0087(5) -0.0120(6)
C12 0.0180(6) 0.0230(7) 0.0199(6) 0.0023(5) -0.0033(5) -0.0079(5)
C13 0.0207(7) 0.0231(7) 0.0291(7) 0.0041(5) -0.0046(5) -0.0097(6)
C14 0.0210(7) 0.0314(8) 0.0290(7) 0.0097(6) -0.0072(6) -0.0079(6)
C15 0.0225(7) 0.0430(9) 0.0254(7) -0.0009(6) -0.0085(6) -0.0074(7)
C16 0.0329(9) 0.0332(8) 0.0343(8) -0.0076(6) -0.0123(7) -0.0083(7)
C17 0.0279(8) 0.0232(7) 0.0289(7) 0.0000(6) -0.0101(6) -0.0062(6)
C18 0.0194(6) 0.0246(7) 0.0186(6) 0.0043(5) -0.0068(5) -0.0109(5)
C19 0.0182(7) 0.0346(8) 0.0214(6) 0.0018(5) -0.0051(5) -0.0103(6)
C20 0.0240(7) 0.0511(10) 0.0244(7) 0.0126(7) -0.0073(6) -0.0210(7)
C21 0.0319(8) 0.0382(9) 0.0377(8) 0.0203(7) -0.0174(7) -0.0224(7)
C22 0.0289(8) 0.0258(7) 0.0382(8) 0.0082(6) -0.0136(6) -0.0108(6)
C23 0.0226(7) 0.0255(7) 0.0249(6) 0.0040(5) -0.0051(5) -0.0094(6)
O1 0.0229(5) 0.0513(7) 0.0258(5) -0.0096(5) -0.0026(4) -0.0207(5)
O2 0.0247(5) 0.0471(7) 0.0196(5) -0.0071(4) -0.0025(4) -0.0188(5)
O3 0.0213(5) 0.0359(6) 0.0206(5) -0.0039(4) -0.0007(4) -0.0123(4)
O4 0.0200(5) 0.0290(5) 0.0329(5) -0.0004(4) -0.0025(4) -0.0132(4)
C31 0.0184(6) 0.0157(6) 0.0191(6) -0.0018(4) -0.0044(5) -0.0067(5)
C32 0.0180(6) 0.0149(6) 0.0208(6) -0.0004(5) -0.0048(5) -0.0056(5)
C33 0.0227(7) 0.0286(7) 0.0287(7) -0.0031(6) -0.0079(6) -0.0126(6)
C34 0.0342(8) 0.0391(9) 0.0241(7) -0.0066(6) -0.0104(6) -0.0162(7)
C35 0.0321(8) 0.0378(8) 0.0196(6) -0.0047(6) -0.0023(6) -0.0161(7)
C36 0.0212(7) 0.0282(7) 0.0221(6) -0.0029(5) -0.0022(5) -0.0124(6)
C37 0.0201(6) 0.0206(6) 0.0209(6) -0.0027(5) -0.0053(5) -0.0081(5)
C38 0.0175(6) 0.0153(6) 0.0248(6) 0.0016(5) -0.0040(5) -0.0047(5)

loop_
_atom_type_symbol
_atom_type_description
_atom_type_scat_dispersion_real
_atom_type_scat_dispersion_imag
_atom_type_scat_source
C C 0.0033 0.0016 'International Tables Vol C Tables 4.2.6.8 and 6.1.1.4'
H H 0.0000 0.0000 'International Tables Vol C Tables 4.2.6.8 and 6.1.1.4'
N N 0.0061 0.0033 'International Tables Vol C Tables 4.2.6.8 and 6.1.1.4'
O O 0.0106 0.0060 'International Tables Vol C Tables 4.2.6.8 and 6.1.1.4'
P P 0.1023 0.0942 'International Tables Vol C Tables 4.2.6.8 and 6.1.1.4'
Fe Fe 0.3463 0.8444 'International Tables Vol C Tables 4.2.6.8 and 6.1.1.4'

loop_
_geom_angle_atom_site_label_1
_geom_angle_atom_site_label_2
_geom_angle_atom_site_label_3
_geom_angle
C1 Fe1 C2 41.06(5)
C1 Fe1 C7 164.41(6)
C2 Fe1 C7 125.98(6)
C1 Fe1 C5 41.12(5)
C2 Fe1 C5 68.78(6)
C7 Fe1 C5 152.61(6)
C1 Fe1 C6 126.72(5)
C2 Fe1 C6 107.26(6)
C7 Fe1 C6 41.17(6)
C5 Fe1 C6 165.25(6)
C1 Fe1 C10 108.38(6)
C2 Fe1 C10 120.01(6)
C7 Fe1 C10 68.77(6)
C5 Fe1 C10 127.56(6)
C6 Fe1 C10 41.02(5)
C1 Fe1 C3 68.94(5)
C2 Fe1 C3 40.72(6)
C7 Fe1 C3 106.47(6)
C5 Fe1 C3 68.56(6)
C6 Fe1 C3 118.37(6)
C10 Fe1 C3 153.81(6)
C1 Fe1 C9 120.24(6)
C2 Fe1 C9 154.93(7)
C7 Fe1 C9 68.30(6)
C5 Fe1 C9 108.38(6)
C6 Fe1 C9 68.80(6)
C10 Fe1 C9 40.74(6)
C3 Fe1 C9 163.41(7)
C1 Fe1 C4 68.90(5)
C2 Fe1 C4 68.48(6)
C7 Fe1 C4 117.98(6)
C5 Fe1 C4 40.68(6)
C6 Fe1 C4 152.57(6)
C10 Fe1 C4 164.75(6)
C3 Fe1 C4 40.60(6)
C9 Fe1 C4 126.60(6)
C1 Fe1 C8 154.08(6)
C2 Fe1 C8 163.26(6)
C7 Fe1 C8 40.56(6)
C5 Fe1 C8 119.08(6)
C6 Fe1 C8 68.84(6)
C10 Fe1 C8 68.46(6)
C3 Fe1 C8 125.58(7)
C9 Fe1 C8 40.43(7)
C4 Fe1 C8 107.05(6)
C6 P1 C18 100.29(6)
C6 P1 C12 101.16(6)
C18 P1 C12 103.06(6)
C11 N1 H1N 110.5
C11 N1 H2N 110.4
H1N N1 H2N 108.1
C11 N1 H3N 110.3
H1N N1 H3N 110.2
H2N N1 H3N 107.2
C2 C1 C5 107.26(12)
C2 C1 C11 127.35(13)
C5 C1 C11 125.35(13)
C2 C1 Fe1 69.54(7)
C5 C1 Fe1 69.53(7)
C11 C1 Fe1 127.80(9)
C3 C2 C1 108.37(13)
C3 C2 Fe1 69.99(8)
C1 C2 Fe1 69.40(8)
C3 C2 H2 125.8
C1 C2 H2 125.8
Fe1 C2 H2 126.4
C4 C3 C2 107.99(13)
C4 C3 Fe1 69.74(8)
C2 C3 Fe1 69.29(8)
C4 C3 H3 126.0
C2 C3 H3 126.0
Fe1 C3 H3 126.5
C5 C4 C3 108.15(13)
C5 C4 Fe1 69.28(8)
C3 C4 Fe1 69.66(8)
C5 C4 H4 125.9
C3 C4 H4 125.9
Fe1 C4 H4 126.7
C4 C5 C1 108.23(13)
C4 C5 Fe1 70.03(8)
C1 C5 Fe1 69.35(7)
C4 C5 H5 125.9
C1 C5 H5 125.9
Fe1 C5 H5 126.3
C10 C6 C7 107.07(12)
C10 C6 P1 130.58(11)
C7 C6 P1 122.29(11)
C10 C6 Fe1 69.52(8)
C7 C6 Fe1 69.28(8)
P1 C6 Fe1 124.08(7)
C8 C7 C6 108.43(13)
C8 C7 Fe1 70.23(8)
C6 C7 Fe1 69.55(7)
C8 C7 H7 125.8
C6 C7 H7 125.8
Fe1 C7 H7 126.0
C9 C8 C7 108.07(14)
C9 C8 Fe1 69.63(8)
C7 C8 Fe1 69.21(8)
C9 C8 H8 126.0
C7 C8 H8 126.0
Fe1 C8 H8 126.8
C8 C9 C10 108.36(13)
C8 C9 Fe1 69.94(9)
C10 C9 Fe1 69.45(8)
C8 C9 H9 125.8
C10 C9 H9 125.8
Fe1 C9 H9 126.4
C9 C10 C6 108.07(13)
C9 C10 Fe1 69.81(8)
C6 C10 Fe1 69.46(8)
C9 C10 H10 126.0
C6 C10 H10 126.0
Fe1 C10 H10 126.3
C1 C11 N1 110.39(10)
C1 C11 H11A 109.6
N1 C11 H11A 109.6
C1 C11 H11B 109.6
N1 C11 H11B 109.6
H11A C11 H11B 108.1
C17 C12 C13 118.34(13)
C17 C12 P1 124.64(10)
C13 C12 P1 117.01(11)
C14 C13 C12 121.05(14)
C14 C13 H13 119.5
C12 C13 H13 119.5
C15 C14 C13 119.60(14)
C15 C14 H14 120.2
C13 C14 H14 120.2
C14 C15 C16 120.24(14)
C14 C15 H15 119.9
C16 C15 H15 119.9
C15 C16 C17 120.34(15)
C15 C16 H16 119.8
C17 C16 H16 119.8
C16 C17 C12 120.39(14)
C16 C17 H17 119.8
C12 C17 H17 119.8
C23 C18 C19 118.68(13)
C23 C18 P1 124.36(10)
C19 C18 P1 116.91(11)
C20 C19 C18 120.73(14)
C20 C19 H19 119.6
C18 C19 H19 119.6
C21 C20 C19 120.10(14)
C21 C20 H20 119.9
C19 C20 H20 119.9
C20 C21 C22 119.92(14)
C20 C21 H21 120.0
C22 C21 H21 120.0
C21 C22 C23 120.22(15)
C21 C22 H22 119.9
C23 C22 H22 119.9
C22 C23 C18 120.33(14)
C22 C23 H23 119.8
C18 C23 H23 119.8
C37 O2 H1O 108.9
C38 O3 H1O 110.8
C36 C31 C32 118.23(12)
C36 C31 C37 112.96(12)
C32 C31 C37 128.78(12)
C33 C32 C31 117.91(12)
C33 C32 C38 113.69(12)
C31 C32 C38 128.40(12)
C34 C33 C32 122.36(14)
C34 C33 H33 118.8
C32 C33 H33 118.8
C35 C34 C33 119.74(13)
C35 C34 H34 120.1
C33 C34 H34 120.1
C34 C35 C36 119.26(13)
C34 C35 H35 120.4
C36 C35 H35 120.4
C35 C36 C31 122.50(13)
C35 C36 H36 118.8
C31 C36 H36 118.8
O1 C37 O2 120.18(12)
O1 C37 C31 119.01(12)
O2 C37 C31 120.80(12)
O4 C38 O3 122.14(12)
O4 C38 C32 118.62(12)
O3 C38 C32 119.22(12)

loop_
_geom_bond_atom_site_label_1
_geom_bond_atom_site_label_2
_geom_bond_distance
Fe1 C1 2.0373(13)
Fe1 C2 2.0393(13)
Fe1 C7 2.0395(13)
Fe1 C5 2.0398(13)
Fe1 C6 2.0432(13)
Fe1 C10 2.0440(14)
Fe1 C3 2.0485(14)
Fe1 C9 2.0488(15)
Fe1 C4 2.0497(14)
Fe1 C8 2.0529(15)
P1 C6 1.8132(14)
P1 C18 1.8348(14)
P1 C12 1.8386(14)
N1 C11 1.4993(17)
N1 H1N 0.9426
N1 H2N 0.8387
N1 H3N 0.9137
C1 C2 1.4297(19)
C1 C5 1.4318(19)
C1 C11 1.4961(18)
C2 C3 1.422(2)
C2 H2 0.9500
C3 C4 1.422(2)
C3 H3 0.9500
C4 C5 1.422(2)
C4 H4 0.9500
C5 H5 0.9500
C6 C10 1.4320(19)
C6 C7 1.436(2)
C7 C8 1.418(2)
C7 H7 0.9500
C8 C9 1.417(2)
C8 H8 0.9500
C9 C10 1.425(2)
C9 H9 0.9500
C10 H10 0.9500
C11 H11A 0.9900
C11 H11B 0.9900
C12 C17 1.394(2)
C12 C13 1.3977(19)
C13 C14 1.393(2)
C13 H13 0.9500
C14 C15 1.377(2)
C14 H14 0.9500
C15 C16 1.382(2)
C15 H15 0.9500
C16 C17 1.391(2)
C16 H16 0.9500
C17 H17 0.9500
C18 C23 1.394(2)
C18 C19 1.3984(18)
C19 C20 1.385(2)
C19 H19 0.9500
C20 C21 1.381(3)
C20 H20 0.9500
C21 C22 1.387(2)
C21 H21 0.9500
C22 C23 1.390(2)
C22 H22 0.9500
C23 H23 0.9500
O1 C37 1.2323(17)
O2 C37 1.2902(16)
O2 H1O 1.0159
O3 C38 1.2863(17)
O3 H1O 1.3842
O4 C38 1.2319(17)
C31 C36 1.4003(18)
C31 C32 1.4202(18)
C31 C37 1.5175(18)
C32 C33 1.4016(18)
C32 C38 1.5267(18)
C33 C34 1.380(2)
C33 H33 0.9500
C34 C35 1.379(2)
C34 H34 0.9500
C35 C36 1.380(2)
C35 H35 0.9500
C36 H36 0.9500

loop_
_geom_torsion_atom_site_label_1
_geom_torsion_atom_site_label_2
_geom_torsion_atom_site_label_3
_geom_torsion_atom_site_label_4
_geom_torsion
C7 Fe1 C1 C2 -38.2(2)
C5 Fe1 C1 C2 118.50(12)
C6 Fe1 C1 C2 -72.97(10)
C10 Fe1 C1 C2 -114.90(8)
C3 Fe1 C1 C2 37.39(8)
C9 Fe1 C1 C2 -157.97(9)
C4 Fe1 C1 C2 81.05(9)
C8 Fe1 C1 C2 166.74(13)
C2 Fe1 C1 C5 -118.50(12)
C7 Fe1 C1 C5 -156.7(2)
C6 Fe1 C1 C5 168.53(8)
C10 Fe1 C1 C5 126.60(8)
C3 Fe1 C1 C5 -81.11(9)
C9 Fe1 C1 C5 83.53(10)
C4 Fe1 C1 C5 -37.45(8)
C8 Fe1 C1 C5 48.24(17)
C2 Fe1 C1 C11 122.02(16)
C7 Fe1 C1 C11 83.9(3)
C5 Fe1 C1 C11 -119.48(16)
C6 Fe1 C1 C11 49.04(15)
C10 Fe1 C1 C11 7.12(14)
C3 Fe1 C1 C11 159.41(14)
C9 Fe1 C1 C11 -35.95(15)
C4 Fe1 C1 C11 -156.93(14)
C8 Fe1 C1 C11 -71.2(2)
C5 C1 C2 C3 0.22(15)
C11 C1 C2 C3 178.11(12)
Fe1 C1 C2 C3 -59.33(9)
C5 C1 C2 Fe1 59.56(9)
C11 C1 C2 Fe1 -122.56(13)
C1 Fe1 C2 C3 119.68(12)
C7 Fe1 C2 C3 -72.15(10)
C5 Fe1 C2 C3 81.37(9)
C6 Fe1 C2 C3 -113.69(9)
C10 Fe1 C2 C3 -156.56(8)
C9 Fe1 C2 C3 169.57(13)
C4 Fe1 C2 C3 37.54(8)
C8 Fe1 C2 C3 -39.9(2)
C7 Fe1 C2 C1 168.16(8)
C5 Fe1 C2 C1 -38.31(8)
C6 Fe1 C2 C1 126.63(8)
C10 Fe1 C2 C1 83.76(9)
C3 Fe1 C2 C1 -119.68(12)
C9 Fe1 C2 C1 49.89(17)
C4 Fe1 C2 C1 -82.15(9)
C8 Fe1 C2 C1 -159.62(19)
C1 C2 C3 C4 -0.24(15)
Fe1 C2 C3 C4 -59.21(10)
C1 C2 C3 Fe1 58.97(9)
C1 Fe1 C3 C4 81.74(9)
C2 Fe1 C3 C4 119.44(12)
C7 Fe1 C3 C4 -114.00(9)
C5 Fe1 C3 C4 37.47(8)
C6 Fe1 C3 C4 -156.91(8)
C10 Fe1 C3 C4 170.75(12)
C9 Fe1 C3 C4 -45.0(2)
C8 Fe1 C3 C4 -73.70(10)
C1 Fe1 C3 C2 -37.70(8)
C7 Fe1 C3 C2 126.56(9)
C5 Fe1 C3 C2 -81.97(9)
C6 Fe1 C3 C2 83.65(9)
C10 Fe1 C3 C2 51.31(16)
C9 Fe1 C3 C2 -164.41(19)
C4 Fe1 C3 C2 -119.44(12)
C8 Fe1 C3 C2 166.86(8)
C2 C3 C4 C5 0.17(16)
Fe1 C3 C4 C5 -58.76(10)
C2 C3 C4 Fe1 58.93(9)
C1 Fe1 C4 C5 37.84(8)
C2 Fe1 C4 C5 82.06(9)
C7 Fe1 C4 C5 -157.56(9)
C6 Fe1 C4 C5 168.20(11)
C10 Fe1 C4 C5 -44.6(3)
C3 Fe1 C4 C5 119.70(12)
C9 Fe1 C4 C5 -74.85(11)
C8 Fe1 C4 C5 -115.04(9)
C1 Fe1 C4 C3 -81.86(9)
C2 Fe1 C4 C3 -37.64(8)
C7 Fe1 C4 C3 82.73(10)
C5 Fe1 C4 C3 -119.70(12)
C6 Fe1 C4 C3 48.49(16)
C10 Fe1 C4 C3 -164.3(2)
C9 Fe1 C4 C3 165.44(9)
C8 Fe1 C4 C3 125.26(9)
C3 C4 C5 C1 -0.03(15)
Fe1 C4 C5 C1 -59.02(9)
C3 C4 C5 Fe1 58.99(10)
C2 C1 C5 C4 -0.12(15)
C11 C1 C5 C4 -178.06(12)
Fe1 C1 C5 C4 59.44(9)
C2 C1 C5 Fe1 -59.57(9)
C11 C1 C5 Fe1 122.50(13)
C1 Fe1 C5 C4 -119.52(12)
C2 Fe1 C5 C4 -81.26(9)
C7 Fe1 C5 C4 47.10(17)
C6 Fe1 C5 C4 -158.3(2)
C10 Fe1 C5 C4 166.52(9)
C3 Fe1 C5 C4 -37.40(9)
C9 Fe1 C5 C4 125.25(9)
C8 Fe1 C5 C4 82.39(10)
C2 Fe1 C5 C1 38.26(8)
C7 Fe1 C5 C1 166.62(12)
C6 Fe1 C5 C1 -38.8(3)
C10 Fe1 C5 C1 -73.97(10)
C3 Fe1 C5 C1 82.12(9)
C9 Fe1 C5 C1 -115.23(9)
C4 Fe1 C5 C1 119.52(12)
C8 Fe1 C5 C1 -158.09(9)
C18 P1 C6 C10 -99.42(13)
C12 P1 C6 C10 6.25(14)
C18 P1 C6 C7 83.71(12)
C12 P1 C6 C7 -170.63(11)
C18 P1 C6 Fe1 169.24(8)
C12 P1 C6 Fe1 -85.09(9)
C1 Fe1 C6 C10 -75.04(10)
C2 Fe1 C6 C10 -116.16(9)
C7 Fe1 C6 C10 118.44(12)
C5 Fe1 C6 C10 -44.1(2)
C3 Fe1 C6 C10 -158.92(8)
C9 Fe1 C6 C10 37.58(9)
C4 Fe1 C6 C10 167.45(12)
C8 Fe1 C6 C10 81.09(9)
C1 Fe1 C6 C7 166.52(8)
C2 Fe1 C6 C7 125.40(9)
C5 Fe1 C6 C7 -162.6(2)
C10 Fe1 C6 C7 -118.44(12)
C3 Fe1 C6 C7 82.64(10)
C9 Fe1 C6 C7 -80.86(10)
C4 Fe1 C6 C7 49.01(16)
C8 Fe1 C6 C7 -37.35(9)
C1 Fe1 C6 P1 50.82(11)
C2 Fe1 C6 P1 9.70(10)
C7 Fe1 C6 P1 -115.70(13)
C5 Fe1 C6 P1 81.7(2)
C10 Fe1 C6 P1 125.86(13)
C3 Fe1 C6 P1 -33.06(11)
C9 Fe1 C6 P1 163.44(11)
C4 Fe1 C6 P1 -66.69(16)
C8 Fe1 C6 P1 -153.05(11)
C10 C6 C7 C8 0.17(15)
P1 C6 C7 C8 177.69(10)
Fe1 C6 C7 C8 59.68(10)
C10 C6 C7 Fe1 -59.51(9)
P1 C6 C7 Fe1 118.01(10)
C1 Fe1 C7 C8 -163.6(2)
C2 Fe1 C7 C8 166.34(9)
C5 Fe1 C7 C8 50.94(17)
C6 Fe1 C7 C8 -119.52(13)
C10 Fe1 C7 C8 -81.26(10)
C3 Fe1 C7 C8 125.99(10)
C9 Fe1 C7 C8 -37.34(10)
C4 Fe1 C7 C8 83.68(11)
C1 Fe1 C7 C6 -44.0(2)
C2 Fe1 C7 C6 -74.14(10)
C5 Fe1 C7 C6 170.46(11)
C10 Fe1 C7 C6 38.25(8)
C3 Fe1 C7 C6 -114.50(9)
C9 Fe1 C7 C6 82.17(9)
C4 Fe1 C7 C6 -156.81(8)
C8 Fe1 C7 C6 119.52(13)
C6 C7 C8 C9 -0.29(16)
Fe1 C7 C8 C9 58.97(10)
C6 C7 C8 Fe1 -59.26(9)
C1 Fe1 C8 C9 50.33(17)
C2 Fe1 C8 C9 -161.23(19)
C7 Fe1 C8 C9 -119.66(13)
C5 Fe1 C8 C9 84.47(10)
C6 Fe1 C8 C9 -81.75(9)
C10 Fe1 C8 C9 -37.56(9)
C3 Fe1 C8 C9 167.79(9)
C4 Fe1 C8 C9 126.99(9)
C1 Fe1 C8 C7 169.98(12)
C2 Fe1 C8 C7 -41.6(2)
C5 Fe1 C8 C7 -155.87(9)
C6 Fe1 C8 C7 37.90(9)
C10 Fe1 C8 C7 82.09(10)
C3 Fe1 C8 C7 -72.56(11)
C9 Fe1 C8 C7 119.66(13)
C4 Fe1 C8 C7 -113.35(10)
C7 C8 C9 C10 0.29(16)
Fe1 C8 C9 C10 59.01(10)
C7 C8 C9 Fe1 -58.72(10)
C1 Fe1 C9 C8 -157.08(9)
C2 Fe1 C9 C8 167.37(12)
C7 Fe1 C9 C8 37.45(9)
C5 Fe1 C9 C8 -113.56(9)
C6 Fe1 C9 C8 81.84(9)
C10 Fe1 C9 C8 119.67(12)
C3 Fe1 C9 C8 -37.1(2)
C4 Fe1 C9 C8 -72.02(11)
C1 Fe1 C9 C10 83.25(10)
C2 Fe1 C9 C10 47.69(17)
C7 Fe1 C9 C10 -82.22(9)
C5 Fe1 C9 C10 126.77(9)
C6 Fe1 C9 C10 -37.83(8)
C3 Fe1 C9 C10 -156.74(18)
C4 Fe1 C9 C10 168.30(8)
C8 Fe1 C9 C10 -119.67(12)
C8 C9 C10 C6 -0.18(16)
Fe1 C9 C10 C6 59.13(9)
C8 C9 C10 Fe1 -59.31(10)
C7 C6 C10 C9 0.01(15)
P1 C6 C10 C9 -177.23(10)
Fe1 C6 C10 C9 -59.34(10)
C7 C6 C10 Fe1 59.35(9)
P1 C6 C10 Fe1 -117.89(12)
C1 Fe1 C10 C9 -115.30(9)
C2 Fe1 C10 C9 -158.78(9)
C7 Fe1 C10 C9 80.99(10)
C5 Fe1 C10 C9 -73.54(11)
C6 Fe1 C10 C9 119.38(12)
C3 Fe1 C10 C9 165.20(12)
C4 Fe1 C10 C9 -38.2(3)
C8 Fe1 C10 C9 37.29(9)
C1 Fe1 C10 C6 125.31(8)
C2 Fe1 C10 C6 81.84(9)
C7 Fe1 C10 C6 -38.39(8)
C5 Fe1 C10 C6 167.07(8)
C3 Fe1 C10 C6 45.82(16)
C9 Fe1 C10 C6 -119.38(12)
C4 Fe1 C10 C6 -157.6(2)
C8 Fe1 C10 C6 -82.10(9)
C2 C1 C11 N1 -99.01(15)
C5 C1 C11 N1 78.51(16)
Fe1 C1 C11 N1 168.95(9)
C6 P1 C12 C17 -76.83(13)
C18 P1 C12 C17 26.62(14)
C6 P1 C12 C13 104.59(11)
C18 P1 C12 C13 -151.96(11)
C17 C12 C13 C14 2.2(2)
P1 C12 C13 C14 -179.09(11)
C12 C13 C14 C15 -1.8(2)
C13 C14 C15 C16 0.2(2)
C14 C15 C16 C17 1.0(2)
C15 C16 C17 C12 -0.5(2)
C13 C12 C17 C16 -1.0(2)
P1 C12 C17 C16 -179.61(12)
C6 P1 C18 C23 27.55(13)
C12 P1 C18 C23 -76.58(13)
C6 P1 C18 C19 -149.81(11)
C12 P1 C18 C19 106.06(11)
C23 C18 C19 C20 0.7(2)
P1 C18 C19 C20 178.17(11)
C18 C19 C20 C21 0.1(2)
C19 C20 C21 C22 -0.3(2)
C20 C21 C22 C23 -0.4(2)
C21 C22 C23 C18 1.2(2)
C19 C18 C23 C22 -1.3(2)
P1 C18 C23 C22 -178.63(11)
C36 C31 C32 C33 0.36(19)
C37 C31 C32 C33 -177.54(13)
C36 C31 C32 C38 -178.71(12)
C37 C31 C32 C38 3.4(2)
C31 C32 C33 C34 -0.1(2)
C38 C32 C33 C34 179.14(13)
C32 C33 C34 C35 -0.3(2)
C33 C34 C35 C36 0.3(2)
C34 C35 C36 C31 0.0(2)
C32 C31 C36 C35 -0.3(2)
C37 C31 C36 C35 177.90(13)
C36 C31 C37 O1 -3.01(18)
C32 C31 C37 O1 174.98(13)
C36 C31 C37 O2 176.63(13)
C32 C31 C37 O2 -5.4(2)
C33 C32 C38 O4 7.36(18)
C31 C32 C38 O4 -173.55(13)
C33 C32 C38 O3 -171.08(12)
C31 C32 C38 O3 8.0(2)
